data_1536794
loop_
_publ_author_name
'Yamnova, N.A.'
'Rastsvetaeva, R.K.'
'Homyakov, A.P.'
'Pushcharovskii, D.Yu.'
'Mikheeva, M.G.'
'Mernaf, T.'

_publ_section_title
;
 Crystal structure of a new circular Na, K-silicate Na16 K2 (Si18 O36 (O
 H)18) * 38 H2 O
;
_journal_name_full Kristallografiya
_journal_page_first 334
_journal_page_last 343
_journal_volume 37
_journal_year 1992
_chemical_formula_sum 'H94 K2 Na16 O92 Si18'
_chemical_name_systematic 'Na16 K2 (Si18 O36 (O H)18) (H2 O)38'
_space_group_IT_number 14
_symmetry_space_group_name_Hall '-P 2ybc'
_symmetry_space_group_name_H-M 'P 1 21/c 1'
_cell_angle_alpha 90
_cell_angle_beta 94.47
_cell_angle_gamma 90
_cell_formula_units_Z 2
_cell_length_a 24.91
_cell_length_b 11.94
_cell_length_c 14.92
_cell_volume 4424.089
_citation_journal_id_ASTM KRISAJ
_cod_data_source_file Yamnova_KRISAJ_1992_1305.cif
_cod_data_source_block H94K2Na16O92Si18
_cod_database_code 1536794

loop_
_symmetry_equiv_pos_as_xyz
x,y,z
-x,y+1/2,-z+1/2
-x,-y,-z
x,-y-1/2,z-1/2

loop_
_atom_site_label
_atom_site_type_symbol
_atom_site_fract_x
_atom_site_fract_y
_atom_site_fract_z
_atom_site_occupancy
_atom_site_U_iso_or_equiv
O39 O-2 -0.0018 0.2482 0.6265 1 0.0
H1 H+1 0.542 0.09 0.099 1 0.0
O28 O-2 0.1967 0.1699 0.3395 1 0.0
Na4 Na+1 0.2273 0.1401 0.8627 1 0.0
Si8 Si+4 0.1433 0.1162 0.6469 1 0.0
O9 O-2 0.2001 0.115 0.158 1 0.0
H38 H+1 0.369 0.086 0.662 1 0.0
O7 O-2 0.7513 0.2061 0.9222 1 0.0
O25 O-2 0.0966 0.1652 0.7044 1 0.0
O44 O-2 0.5188 0.057 0.1452 1 0.0
O24 O-2 0.8538 0.0841 0.5586 1 0.0
H27 H+1 0.189 0.14 0.284 1 0.0
O6 O-2 0.3829 0.0973 0.9288 1 0.0
H31 H+1 0.105 0.16 0.895 1 0.0
O29 O-2 0.3081 0.1938 0.8093 1 0.0
H41 H+1 0.697 0.047 0.344 1 0.0
K1 K+1 0.9139 0.145 0.7228 1 0.0
H28 H+1 0.987 0.23 0.564 1 0.0
Si5 Si+4 0.5078 0.1817 0.4978 1 0.0
Si3 Si+4 0.4004 0.1759 0.0174 1 0.0
O8 O-2 0.5134 0.1095 0.5865 1 0.0
H14 H+1 0.436 0.112 0.329 1 0.0
O17 O-2 0.6565 0.2127 0.4575 1 0.0
Si9 Si+4 0.8817 0.1109 0.4636 1 0.0
Na3 Na+1 0.5595 0.1279 0.2881 1 0.0
Na7 Na+1 0.1183 0.1171 0.4031 1 0.0
O43 O-2 0.9697 0.0079 0.2458 1 0.0
Na5 Na+1 0.7892 0.1207 0.254 1 0.0
H29 H+1 0.418 0.16 0.241 1 0.0
H36 H+1 0.818 0.098 0.565 1 0.0
H2 H+1 0.594 0.04 0.881 1 0.0
O1 O-2 0.72 0.0994 0.3555 1 0.0
H19 H+1 0.597 0.1 0.629 1 0.0
H44 H+1 0.708 0.093 0.094 1 0.0
O40 O-2 0.0856 0.2021 0.874 1 0.0
O14 O-2 0.7453 0.1145 0.5333 1 0.0
H40 H+1 0.646 0.095 0.585 1 0.0
O3 O-2 0.1698 0.1105 0.9808 1 0.0
O2 O-2 0.2794 0.0926 0.4553 1 0.0
Si1 Si+4 0.2976 0.1749 0.5409 1 0.0
H30 H+1 0.122 0.1 0.199 1 0.0
O31 O-2 0.4558 0.2349 0.9908 1 0.0
Si4 Si+4 0.6173 0.1816 0.9752 1 0.0
H4 H+1 0.386 0.02 0.945 1 0.0
H10 H+1 0.058 0.041 0.984 1 0.0
Na8 Na+1 0.0129 0.0564 0.1152 1 0.0
O41 O-2 0.0302 0.0448 0.41 1 0.0
H5 H+1 0.328 0.08 0.169 1 0.0
H13 H+1 0.748 0.172 0.642 1 0.0
Si2 Si+4 0.7194 0.1785 0.447 1 0.0
O10 O-2 0.4069 0.1064 0.1092 1 0.0
O19 O-2 0.16 0.2026 0.5664 1 0.0
H32 H+1 0.005 0.06 0.402 1 0.0
O4 O-2 0.2995 0.1107 0.6344 1 0.0
O13 O-2 0.503 0.1023 0.407 1 0.0
H12 H+1 0.285 0.022 0.473 1 0.0
O34 O-2 0.7538 0.1972 0.7028 1 0.0
O38 O-2 0.3055 0.054 0.2045 1 0.0
O11 O-2 0.824 0.0998 0.8327 1 0.0
Na1 Na+1 0.3422 0.1225 0.3465 1 0.0
H16 H+1 0.331 0.16 0.846 1 0.0
H15 H+1 0.764 0.16 0.737 1 0.0
H25 H+1 0.546 0.15 0.767 1 0.0
O23 O-2 0.0923 0.0976 0.2182 1 0.0
H22 H+1 0.657 0.14 0.259 1 0.0
O12 O-2 0.3566 0.2228 0.5184 1 0.0
Si6 Si+4 0.1964 0.1824 0.0654 1 0.0
O22 O-2 0.6474 0.1088 0.0599 1 0.0
O16 O-2 0.8472 0.2112 0.4087 1 0.0
H43 H+1 0.086 0.187 0.232 1 0.0
H35 H+1 0.765 0.091 0.057 1 0.0
O30 O-2 0.9431 0.1411 0.4852 1 0.0
Si7 Si+4 0.8155 0.1724 0.9243 1 0.0
H34 H+1 0.428 0.07 0.644 1 0.0
O20 O-2 0.4202 0.1813 0.2829 1 0.0
O45 O-2 0.9749 0.1858 0.8781 1 0.0
H42 H+1 0.968 0.054 0.286 1 0.0
O36 O-2 0.5588 0.2351 0.989 1 0.0
H21 H+1 0.479 0.08 0.125 1 0.0
O32 O-2 0.1259 0.0004 0.5984 1 0.0
H3 H+1 0.019 0.04 0.636 1 0.0
H33 H+1 0.277 0.07 0.204 1 0.0
H45 H+1 0.702 -0.175 0.459 1 0.0
H18 H+1 0.16 0.04 0.989 1 0.0
O46 O-2 0.9417 0.029 0.0028 1 0.0
O18 O-2 0.2558 0.2198 0.0344 1 0.0
O26 O-2 0.5277 0.1837 0.761 1 0.0
O27 O-2 0.639 0.1791 0.2308 1 0.0
H37 H+1 0.898 0.092 0.202 1 0.0
Na2 Na+1 0.448 0.1324 0.8232 1 0.0
Na6 Na+1 0.6738 0.1374 0.7665 1 0.0
H26 H+1 0.657 0.15 0.163 1 0.0
H7 H+1 0.233 0.13 0.691 1 0.0
O37 O-2 0.7455 0.0519 0.1133 1 0.0
H8 H+1 0.813 0.03 0.837 1 0.0
H11 H+1 0.049 0.056 0.754 1 0.0
H39 H+1 0.908 0.08 0.019 1 0.0
H24 H+1 0.218 0.14 0.36 1 0.0
H17 H+1 0.317 0.18 0.76 1 0.0
H46 H+1 0.298 0.325 0.041 1 0.0
O5 O-2 0.6126 0.1073 0.8827 1 0.0
O21 O-2 0.1991 0.0908 0.7113 1 0.0
O42 O-2 0.8712 0.1418 0.1872 1 0.0
O35 O-2 0.6262 0.0656 0.6235 1 0.0
H9 H+1 0.957 0.22 0.918 1 0.0
O33 O-2 0.4117 0.061 0.6803 1 0.0
O15 O-2 0.8353 0.1052 0.0133 1 0.0
H23 H+1 0.035 0.01 0.451 1 0.0
H6 H+1 0.006 0.19 0.875 1 0.0
H20 H+1 0.523 0.17 0.686 1 0.0
